data_4319551
loop_
_publ_author_name
'Ok-Sang Jung'
'Yun Ju Kim'
'Young-A Lee'
'Hee K. Chae'
'Ho G. Jang'
'Jongki Hong'

_publ_section_title
;
 Structures and Related Properties of AgX Bearing 3,3'-Thiobispyridine
 (X-= NO3-, BF4-, ClO4-, and PF6-)
;
_journal_name_full 'Inorganic Chemistry'
_journal_page_first 2105
_journal_page_last 2110
_journal_paper_doi 10.1021/ic001072u
_journal_volume 40
_journal_year 2001
_chemical_formula_sum 'C10 H8 Ag Cl N2 O4 S'
_chemical_formula_weight 395.56
_chemical_name_systematic
; 
 ? 
;
_space_group_IT_number 14
_symmetry_cell_setting monoclinic
_symmetry_space_group_name_Hall '-P 2yn'
_symmetry_space_group_name_H-M 'P 1 21/n 1'
_atom_sites_solution_hydrogens geom
_atom_sites_solution_primary direct
_atom_sites_solution_secondary difmap
_audit_creation_method SHELXL-97
_cell_angle_alpha 90.000(10)
_cell_angle_beta 106.780(10)
_cell_angle_gamma 90.010(10)
_cell_formula_units_Z 4
_cell_length_a 8.8840(10)
_cell_length_b 14.305(3)
_cell_length_c 10.1100(10)
_cell_measurement_temperature 293(2)
_cell_volume 1230.1(3)
_computing_structure_refinement 'SHELXL-97 (Sheldrick, 1997)'
_computing_structure_solution 'SHELXS-97 (Sheldrick, 1990)'
_diffrn_ambient_temperature 293(2)
_diffrn_measured_fraction_theta_full 0.838
_diffrn_measured_fraction_theta_max 0.838
_diffrn_radiation_monochromator graphite
_diffrn_radiation_source 'fine-focus sealed tube'
_diffrn_radiation_type MoK\a
_diffrn_radiation_wavelength 0.71073
_diffrn_reflns_av_R_equivalents 0.0507
_diffrn_reflns_av_sigmaI/netI 0.0309
_diffrn_reflns_limit_h_max 10
_diffrn_reflns_limit_h_min 0
_diffrn_reflns_limit_k_max 17
_diffrn_reflns_limit_k_min 0
_diffrn_reflns_limit_l_max 11
_diffrn_reflns_limit_l_min -12
_diffrn_reflns_number 2149
_diffrn_reflns_theta_full 25.97
_diffrn_reflns_theta_max 25.97
_diffrn_reflns_theta_min 2.54
_exptl_absorpt_coefficient_mu 2.035
_exptl_crystal_density_diffrn 2.136
_exptl_crystal_density_method 'not measured'
_exptl_crystal_F_000 776
_refine_diff_density_max 1.334
_refine_diff_density_min -0.693
_refine_diff_density_rms 0.176
_refine_ls_extinction_method none
_refine_ls_goodness_of_fit_ref 1.125
_refine_ls_hydrogen_treatment mixed
_refine_ls_matrix_type full
_refine_ls_number_parameters 172
_refine_ls_number_reflns 2014
_refine_ls_number_restraints 0
_refine_ls_restrained_S_all 1.125
_refine_ls_R_factor_all 0.0424
_refine_ls_R_factor_gt 0.0417
_refine_ls_shift/su_max 0.012
_refine_ls_shift/su_mean 0.001
_refine_ls_structure_factor_coef Fsqd
_refine_ls_weighting_details 'calc w=1/[\s^2^(Fo^2^)+(0.0662P)^2^+1.0318P] where P=(Fo^2^+2Fc^2^)/3'
_refine_ls_weighting_scheme calc
_refine_ls_wR_factor_gt 0.1039
_refine_ls_wR_factor_ref 0.1046
_reflns_number_gt 1976
_reflns_number_total 2014
_reflns_threshold_expression >2sigma(I)
_cod_data_source_file ic001072u_3.cif
_cod_data_source_block '[Ag(Py2S)]ClO4'
_cod_database_code 4319551

loop_
_symmetry_equiv_pos_as_xyz
'x, y, z'
'-x+1/2, y+1/2, -z+1/2'
'-x, -y, -z'
'x-1/2, -y-1/2, z-1/2'

loop_
_atom_site_label
_atom_site_type_symbol
_atom_site_fract_x
_atom_site_fract_y
_atom_site_fract_z
_atom_site_U_iso_or_equiv
_atom_site_adp_type
_atom_site_occupancy
_atom_site_symmetry_multiplicity
_atom_site_calc_flag
_atom_site_refinement_flags
_atom_site_disorder_assembly
_atom_site_disorder_group
Ag Ag 0.15719(4) 0.94517(2) 0.02168(4) 0.04079(16) Uani 1 1 d . . .
Cl Cl 0.67864(15) 1.43651(8) -0.15280(11) 0.0408(3) Uani 1 1 d . . .
S S 0.63322(17) 1.24185(10) 0.12475(13) 0.0495(4) Uani 1 1 d . . .
N1 N 0.2991(4) 1.0488(2) -0.0409(4) 0.0304(7) Uani 1 1 d . . .
N2 N 0.0326(4) 0.8256(3) 0.0686(4) 0.0313(7) Uani 1 1 d . . .
O1 O 0.7394(5) 1.3452(3) -0.1529(6) 0.0701(13) Uani 1 1 d . . .
O2 O 0.7663(9) 1.4983(3) -0.2165(5) 0.0871(17) Uani 1 1 d . . .
O3 O 0.6950(7) 1.4693(4) -0.0192(4) 0.0815(15) Uani 1 1 d . . .
O4 O 0.5206(6) 1.4362(5) -0.2315(7) 0.113(3) Uani 1 1 d . . .
C1 C 0.3943(5) 1.1071(3) 0.0491(4) 0.0290(9) Uani 1 1 d . . .
H1 H 0.3893 1.1082 0.1397 0.035 Uiso 1 1 calc R . .
C2 C 0.4995(5) 1.1653(3) 0.0129(4) 0.0299(8) Uani 1 1 d . . .
C3 C 0.5075(5) 1.1636(3) -0.1227(4) 0.0317(9) Uani 1 1 d . . .
H3 H 0.5770 1.2023 -0.1502 0.038 Uiso 1 1 calc R . .
C4 C 0.4104(5) 1.1033(3) -0.2153(4) 0.0351(10) Uani 1 1 d . . .
H4 H 0.4149 1.1000 -0.3060 0.042 Uiso 1 1 calc R . .
C5 C 0.3069(5) 1.0479(3) -0.1725(5) 0.0340(9) Uani 1 1 d . . .
H5 H 0.2401 1.0085 -0.2362 0.041 Uiso 1 1 calc R . .
C6 C 0.0056(5) 0.8140(3) 0.1914(4) 0.0319(9) Uani 1 1 d . . .
H6 H 0.0479 0.8569 0.2614 0.038 Uiso 1 1 calc R . .
C7 C -0.0825(5) 0.7409(3) 0.2175(4) 0.0341(9) Uani 1 1 d . . .
C8 C -0.1449(5) 0.6767(3) 0.1138(5) 0.0386(10) Uani 1 1 d . . .
H8 H -0.2066 0.6274 0.1282 0.046 Uiso 1 1 calc R . .
C9 C -0.1141(6) 0.6871(3) -0.0104(5) 0.0413(11) Uani 1 1 d . . .
H9 H -0.1516 0.6438 -0.0808 0.050 Uiso 1 1 calc R . .
C10 C -0.0265(5) 0.7627(3) -0.0295(4) 0.0352(10) Uani 1 1 d . . .
H10 H -0.0080 0.7701 -0.1149 0.042 Uiso 1 1 calc R . .

loop_
_atom_site_aniso_label
_atom_site_aniso_U_11
_atom_site_aniso_U_22
_atom_site_aniso_U_33
_atom_site_aniso_U_23
_atom_site_aniso_U_13
_atom_site_aniso_U_12
Ag 0.0375(2) 0.0327(2) 0.0557(3) 0.00424(15) 0.01901(17) -0.00721(14)
Cl 0.0501(7) 0.0346(6) 0.0328(5) 0.0020(4) 0.0044(5) 0.0116(5)
S 0.0543(8) 0.0580(8) 0.0443(7) -0.0192(6) 0.0274(6) -0.0299(6)
N1 0.0281(17) 0.0272(18) 0.0376(19) 0.0015(14) 0.0121(14) -0.0004(14)
N2 0.0312(18) 0.0283(17) 0.0349(18) 0.0018(15) 0.0106(14) 0.0000(15)
O1 0.055(2) 0.0343(19) 0.122(4) 0.012(2) 0.026(2) 0.0118(18)
O2 0.158(5) 0.048(3) 0.072(3) 0.008(2) 0.062(3) -0.013(3)
O3 0.111(4) 0.091(4) 0.045(2) -0.015(2) 0.026(3) -0.028(3)
O4 0.064(3) 0.143(6) 0.102(4) -0.043(4) -0.027(3) 0.052(3)
C1 0.029(2) 0.028(2) 0.031(2) 0.0019(16) 0.0114(17) -0.0007(17)
C2 0.028(2) 0.028(2) 0.033(2) -0.0025(17) 0.0086(16) 0.0009(17)
C3 0.031(2) 0.031(2) 0.036(2) 0.0044(18) 0.0132(17) 0.0019(18)
C4 0.037(2) 0.040(2) 0.029(2) 0.0020(18) 0.0101(18) 0.002(2)
C5 0.034(2) 0.032(2) 0.034(2) -0.0031(17) 0.0075(18) 0.0010(18)
C6 0.032(2) 0.028(2) 0.034(2) -0.0006(17) 0.0071(17) 0.0030(17)
C7 0.033(2) 0.037(2) 0.034(2) 0.0091(18) 0.0130(18) 0.0093(19)
C8 0.036(2) 0.032(2) 0.049(3) 0.0038(19) 0.013(2) -0.0070(19)
C9 0.042(3) 0.035(2) 0.044(3) -0.010(2) 0.008(2) -0.007(2)
C10 0.035(2) 0.037(2) 0.035(2) 0.0001(18) 0.0118(19) 0.0014(19)

loop_
_atom_type_symbol
_atom_type_description
_atom_type_scat_dispersion_real
_atom_type_scat_dispersion_imag
_atom_type_scat_source
C C 0.0033 0.0016 'International Tables Vol C Tables 4.2.6.8 and 6.1.1.4'
H H 0.0000 0.0000 'International Tables Vol C Tables 4.2.6.8 and 6.1.1.4'
N N 0.0061 0.0033 'International Tables Vol C Tables 4.2.6.8 and 6.1.1.4'
S S 0.1246 0.1234 'International Tables Vol C Tables 4.2.6.8 and 6.1.1.4'
Ag Ag -0.8971 1.1015 'International Tables Vol C Tables 4.2.6.8 and 6.1.1.4'
Cl Cl 0.1484 0.1585 'International Tables Vol C Tables 4.2.6.8 and 6.1.1.4'
O O 0.0106 0.0060 'International Tables Vol C Tables 4.2.6.8 and 6.1.1.4'

loop_
_geom_angle_atom_site_label_1
_geom_angle_atom_site_label_2
_geom_angle_atom_site_label_3
_geom_angle
_geom_angle_site_symmetry_1
_geom_angle_site_symmetry_3
_geom_angle_publ_flag
N1 Ag N2 170.99(14) . . ?
N1 Ag Ag 100.87(10) . 3_575 ?
N2 Ag Ag 86.25(10) . 3_575 ?
O3 Cl O4 111.0(4) . . ?
O3 Cl O1 112.2(3) . . ?
O4 Cl O1 108.5(3) . . ?
O3 Cl O2 107.8(3) . . ?
O4 Cl O2 109.2(5) . . ?
O1 Cl O2 108.0(3) . . ?
C2 S C7 105.8(2) . 2 ?
C1 N1 C5 118.2(4) . . ?
C1 N1 Ag 122.4(3) . . ?
C5 N1 Ag 118.9(3) . . ?
C10 N2 C6 118.0(4) . . ?
C10 N2 Ag 119.2(3) . . ?
C6 N2 Ag 122.7(3) . . ?
N1 C1 C2 122.7(4) . . ?
C1 C2 C3 118.8(4) . . ?
C1 C2 S 126.0(3) . . ?
C3 C2 S 115.2(3) . . ?
C4 C3 C2 118.7(4) . . ?
C5 C4 C3 119.4(4) . . ?
N1 C5 C4 122.2(4) . . ?
N2 C6 C7 122.4(4) . . ?
C8 C7 C6 119.0(4) . . ?
C8 C7 S 122.3(4) . 2_545 ?
C6 C7 S 118.2(4) . 2_545 ?
C9 C8 C7 118.7(4) . . ?
C8 C9 C10 119.0(4) . . ?
N2 C10 C9 122.9(4) . . ?

loop_
_geom_bond_atom_site_label_1
_geom_bond_atom_site_label_2
_geom_bond_distance
_geom_bond_site_symmetry_2
_geom_bond_publ_flag
Ag N1 2.156(4) . ?
Ag N2 2.163(4) . ?
Ag Ag 3.1221(8) 3_575 ?
Cl O3 1.397(4) . ?
Cl O4 1.400(5) . ?
Cl O1 1.414(4) . ?
Cl O2 1.447(5) . ?
S C2 1.764(4) . ?
S C7 1.778(4) 2 ?
N1 C1 1.339(6) . ?
N1 C5 1.352(6) . ?
N2 C10 1.330(6) . ?
N2 C6 1.341(6) . ?
C1 C2 1.378(6) . ?
C2 C3 1.393(6) . ?
C3 C4 1.378(6) . ?
C4 C5 1.375(7) . ?
C6 C7 1.376(6) . ?
C7 C8 1.384(7) . ?
C7 S 1.778(4) 2_545 ?
C8 C9 1.368(7) . ?
C9 C10 1.378(7) . ?
